data_1575386
loop_
_publ_author_name
'Hensiek, Nicola'
'Duwe, Dario'
'Arrowsmith, Merle'
'Michel, Maximilian'
'Braunschweig, Holger'

_publ_section_title
;
 Atom-efficient synthesis of BN-heterocycles from oligoboranes and
 isonitriles.
;
_journal_issue 76
_journal_name_full 'Chemical communications (Cambridge, England)'
_journal_page_first 14721
_journal_page_last 14724
_journal_paper_doi 10.1039/d5cc03752b
_journal_volume 61
_journal_year 2025
_chemical_absolute_configuration unk
_chemical_formula_moiety 'C28 H48 B3 N7'
_chemical_formula_sum 'C28 H48 B3 N7'
_chemical_formula_weight 515.16
_chemical_name_systematic 3-Xyl
_chemical_properties_physical Air-sensitive,Moisture-sensitive
_space_group_crystal_system monoclinic
_space_group_IT_number 9
_space_group_name_Hall 'C -2yc'
_space_group_name_H-M_alt 'C 1 c 1'
_atom_sites_solution_hydrogens geom
_atom_sites_solution_primary dual
_atom_sites_solution_secondary difmap
_audit_creation_date 2023-04-13
_audit_creation_method 'CIF-fill 1.4a (K.Radacki, 2005-23)'
_audit_update_record
;
2025-07-01 deposited with the CCDC.	2025-08-12 downloaded from the CCDC.
;
_cell_angle_alpha 90
_cell_angle_beta 99.6820(10)
_cell_angle_gamma 90
_cell_formula_units_Z 8
_cell_length_a 19.26690(10)
_cell_length_b 10.93410(10)
_cell_length_c 30.2037(2)
_cell_measurement_reflns_used 42279
_cell_measurement_temperature 100(2)
_cell_measurement_theta_max 74.8780
_cell_measurement_theta_min 2.9570
_cell_volume 6272.27(8)
_computing_cell_refinement 'CrysAlisPro 1.171.43.63a (Rigaku OD, 2023)'
_computing_data_collection
;
 CrysAlisPro system (CCD 42.72a 64-bit (release 07-10-2022))
;
_computing_data_reduction 'CrysAlisPro 1.171.43.63a (Rigaku OD, 2023)'
_computing_molecular_graphics 'ShelXLe (Huebschle et all, 2011)'
_computing_publication_material 'SHELXL-2018/3 (Sheldrick, 2018)'
_computing_structure_refinement 'SHELXL-2018/3 (Sheldrick, 2018)'
_computing_structure_solution 'SHELXT 2014/5 (Sheldrick, 2014)''
_diffrn_ambient_environment N~2~
_diffrn_ambient_temperature 100(2)
_diffrn_detector HPA
_diffrn_detector_area_resol_mean 10.0
_diffrn_detector_type 'HyPix Arc150'
_diffrn_measured_fraction_theta_full 0.995
_diffrn_measured_fraction_theta_max 0.994
_diffrn_measurement_details
;
 List of Runs (angles in degrees, time in seconds):
 --------------------------------------------------------------------------
  1  \w     42.00  93.00   0.50    0.14    --   85.25 -98.00 -35.07  102
  2  \w     39.00 101.00   0.50    0.14    --   85.25-125.00  49.61  124
  3  \w     42.00  93.00   0.50    0.14    --   85.25 -98.00  88.88  102
  4  \w     42.00  93.00   0.50    0.14    --   85.25 -97.00 168.12  102
  5  \w     37.00  93.00   0.50    0.14    --   82.28-112.00 120.00  112
  6  \w     40.00  90.00   0.50    0.14    --   82.28 -95.00 120.00  100
  7  \w     40.00  90.00   0.50    0.14    --   82.28 -95.00  60.00  100
  8  \w     40.00  90.00   0.50    0.14    --   82.28 -95.00  30.00  100
  9  \w     40.00  90.00   0.50    0.14    --   82.28 -95.00 -60.00  100
 10  \w     40.00  90.00   0.50    0.14    --   82.28 -95.00 -90.00  100
 11  \w     40.00  90.00   0.50    0.14    --   82.28 -95.00-120.00  100
 12  \w     40.00  90.00   0.50    0.14    --   82.28 -95.00-150.00  100
 13  \w     16.00  66.00   0.50    0.14    --   58.57 -95.00-120.00  100
 14  \w     50.00 135.00   0.50    0.14    --   85.25  14.00  24.57  170
 15  \w     73.00 137.00   0.50    0.14    --   85.25  21.00-141.65  128
 16  \w     97.00 132.00   0.50    0.14    --   85.25 124.00-137.56   70
 17  \w     98.00 132.00   0.50    0.14    --   85.25 122.00 -81.21   68
 18  \w    102.00 131.00   0.50    0.14    --   85.25 115.00  -6.85   58
 19  \w     59.00  94.00   0.50    0.14    --   46.00  52.00  74.19   70
 20  \w     34.00  60.00   0.50    0.14    --   22.00  59.00  48.38   52
 21  \w     34.00  60.00   0.50    0.14    --   22.00  59.00   8.45   52
 22  \w     34.00  60.00   0.50    0.14    --   22.00  57.00 -46.95   52
 23  \w   -102.00 -33.00   0.50    0.14    --  -79.50 132.00  71.53  138
 24  \w    -93.00 -35.00   0.50    0.14    --  -79.50 106.00 117.52  116
 25  \w    -99.00 -32.00   0.50    0.14    --  -79.50 121.00  -3.51  134
 26  \w   -100.00 -33.00   0.50    0.14    --  -79.50 123.00 -71.61  134
 27  \w    -97.00 -33.00   0.50    0.14    --  -79.50 117.00-167.61  128
 28  \w    -91.00 -35.00   0.50    0.14    --  -79.50 101.00 -66.37  112
 29  \w   -131.00 -68.00   0.50    0.14    --  -79.50 -21.00 -25.26  126
 30  \w   -125.00 -91.00   0.50    0.14    --  -79.50 -60.00 -55.55   68
 31  \w   -125.00 -91.00   0.50    0.14    --  -79.50 -60.00-158.28   68
 32  \w   -126.00 -91.00   0.50    0.14    --  -79.50 -58.00 -27.66   70
 33  \w   -125.00 -91.00   0.50    0.14    --  -79.50 -61.00  17.46   68
 34  \w   -122.00 -87.00   0.50    0.14    --  -74.00 -52.00  94.06   70
 35  \w   -124.00 -94.00   0.50    0.14    --  -79.50 -64.00 155.41   60
 36  \w    -74.00 -39.00   0.50    0.14    --  -26.00 -52.00 115.24   70
 37  \w   -102.00 -67.00   0.50    0.14    --  -54.00 -52.00  65.61   70
 38  \w   -128.00 -93.00   0.50    0.14    --  -79.50 -50.00  60.77   70
 39  \w   -110.00 -75.00   0.50    0.14    --  -62.00 -51.00 -42.04   70
 40  \w   -106.00 -71.00   0.50    0.14    --  -58.00 -51.00-170.41   70
 41  \w    -74.00 -39.00   0.50    0.14    --  -26.00 -51.00-158.85   70
 42  \w   -124.00 -87.00   0.50    0.14    --  -74.00 -44.00 -95.88   74
 43  \w   -129.00 -92.00   0.50    0.14    --  -79.50 -44.00-141.22   74
 44  \w   -130.00 -90.00   0.50    0.14    --  -79.50 -38.00-118.37   80
 45  \w   -107.00 -72.00   0.50    0.14    --  -58.00 -50.00 -71.72   70
 46  \w   -119.00 -84.00   0.50    0.14    --  -70.00 -47.00 128.71   70
 47  \w   -120.00 -83.00   0.50    0.14    --  -70.00 -45.00 162.53   74
 48  \w   -130.00 -91.00   0.50    0.14    --  -79.50 -41.00 107.23   78
 49  \w   -126.00 -93.00   0.50    0.14    --  -79.50-120.00 -68.50   66
 50  \w   -126.00 -85.00   0.50    0.14    --  -79.50-136.00-173.31   82
 51  \w   -126.00 -85.00   0.50    0.14    --  -79.50-137.00-136.36   82
 52  \w   -126.00 -86.00   0.50    0.14    --  -79.50-134.00  59.66   80
 53  \w   -127.00 -90.00   0.50    0.14    --  -79.50-126.00 136.77   74
;
_diffrn_measurement_device 'four-circle diffractometer'
_diffrn_measurement_device_type 'Rigaku XtaLAB Synergy-R'
_diffrn_measurement_method '\w scans'
_diffrn_orient_matrix_type
;
 CrysAlisPro convention (1999,Acta A55,543-557)
;
_diffrn_orient_matrix_UB_11 0.0454475000
_diffrn_orient_matrix_UB_12 -0.0728553000
_diffrn_orient_matrix_UB_13 -0.0281429000
_diffrn_orient_matrix_UB_21 -0.0298839000
_diffrn_orient_matrix_UB_22 -0.1205522000
_diffrn_orient_matrix_UB_23 0.0153836000
_diffrn_orient_matrix_UB_31 -0.0601594000
_diffrn_orient_matrix_UB_32 0.0048352000
_diffrn_orient_matrix_UB_33 -0.0405839000
_diffrn_radiation_monochromator 'multi-layer mirror'
_diffrn_radiation_probe x-ray
_diffrn_radiation_type CuK\a
_diffrn_radiation_wavelength 1.54184
_diffrn_radiation_xray_symbol K-L~2,3~
_diffrn_reflns_av_R_equivalents 0.0256
_diffrn_reflns_av_unetI/netI 0.0185
_diffrn_reflns_Laue_measured_fraction_full 0.995
_diffrn_reflns_Laue_measured_fraction_max 0.994
_diffrn_reflns_limit_h_max 23
_diffrn_reflns_limit_h_min -23
_diffrn_reflns_limit_k_max 13
_diffrn_reflns_limit_k_min -13
_diffrn_reflns_limit_l_max 36
_diffrn_reflns_limit_l_min -36
_diffrn_reflns_number 57795
_diffrn_reflns_point_group_measured_fraction_full 0.884
_diffrn_reflns_point_group_measured_fraction_max 0.882
_diffrn_reflns_theta_full 67.684
_diffrn_reflns_theta_max 68.249
_diffrn_reflns_theta_min 2.968
_diffrn_source 'rotating-anode X-ray tube'
_diffrn_source_type 'PhotonJet-R X-ray Source'
_exptl_absorpt_coefficient_mu 0.495
_exptl_absorpt_correction_T_max 1.000
_exptl_absorpt_correction_T_min 0.429
_exptl_absorpt_correction_type gaussian
_exptl_absorpt_process_details
;
 CrysAlisPro 1.171.43.63a (Rigaku Oxford Diffraction, 2023) Numerical 
 absorption correction based on gaussian integration over a multifaceted 
 crystal model Empirical absorption correction using spherical harmonics, 
 implemented in SCALE3 ABSPACK scaling algorithm.
;
_exptl_crystal_colour orange
_exptl_crystal_density_diffrn 1.091
_exptl_crystal_description block
_exptl_crystal_F_000 2240
_exptl_crystal_preparation
;
 Crystals were grown at -30?C \%C from saturated solution in pentane. For 
 data collection the crystal was immersed in a film of perfluoropolyether 
 oil, mounted on a polyimide loop and transferred to stream of cold nitrogen 
 (Oxford Cryostream 800).
;
_exptl_crystal_recrystallization_method 'Re-crystallisation from solvent: pentane'
_exptl_crystal_size_max 0.370
_exptl_crystal_size_mid 0.230
_exptl_crystal_size_min 0.100
_refine_diff_density_max 0.144
_refine_diff_density_min -0.177
_refine_diff_density_rms 0.028
_refine_ls_abs_structure_details 'Refined as an inversion twin.'
_refine_ls_abs_structure_Flack 0.34(19)
_refine_ls_extinction_method none
_refine_ls_goodness_of_fit_ref 1.030
_refine_ls_hydrogen_treatment constr
_refine_ls_matrix_type full
_refine_ls_number_parameters 714
_refine_ls_number_reflns 10126
_refine_ls_number_restraints 2
_refine_ls_restrained_S_all 1.030
_refine_ls_R_factor_all 0.0277
_refine_ls_R_factor_gt 0.0271
_refine_ls_shift/su_max 0.000
_refine_ls_shift/su_mean 0.000
_refine_ls_structure_factor_coef Fsqd
_refine_ls_weighting_details
;
 w=1/[\s^2^(Fo^2^)+(0.0466P)^2^+1.0685P] where P=(Fo^2^+2Fc^2^)/3
;
_refine_ls_weighting_scheme calc
_refine_ls_wR_factor_gt 0.0712
_refine_ls_wR_factor_ref 0.0716
_reflns_Friedel_coverage 0.774
_reflns_Friedel_fraction_full 0.772
_reflns_Friedel_fraction_max 0.770
_reflns_number_gt 9917
_reflns_number_total 10126
_reflns_threshold_expression 'I > 2\s(I)'
_cod_data_source_file d5cc03752b2.cif
_cod_data_source_block NiHe005_NiHe_a
_cod_depositor_comments 'Adding full bibliography for 1575379--1575386.cif.'
_cod_original_sg_symbol_H-M 'C c'
_cod_database_code 1575386
_shelx_shelxl_version_number 2018/3
_shelx_space_group_comment
;
 The symmetry employed for this shelxl refinement is uniquely defined by the 
 following loop, which should always be used as a source of symmetry 
 information in preference to the above space-group names. They are only 
 intended as comments.
;
_shelx_estimated_absorpt_t_min 0.838
_shelx_estimated_absorpt_t_max 0.952

loop_
_space_group_symop_operation_xyz
'x, y, z'
'x, -y, z+1/2'
'x+1/2, y+1/2, z'
'x+1/2, -y+1/2, z+1/2'

loop_
_atom_site_label
_atom_site_type_symbol
_atom_site_fract_x
_atom_site_fract_y
_atom_site_fract_z
_atom_site_U_iso_or_equiv
_atom_site_adp_type
_atom_site_occupancy
_atom_site_site_symmetry_order
_atom_site_calc_flag
_atom_site_refinement_flags_posn
_atom_site_refinement_flags_adp
_atom_site_refinement_flags_occupancy
_atom_site_disorder_assembly
_atom_site_disorder_group
B1_1 B 0.56173(10) 0.26137(17) 0.62674(7) 0.0234(4) Uani 1 1 d . . . . .
N2_1 N 0.54044(7) 0.36788(12) 0.64920(5) 0.0218(3) Uani 1 1 d . . . . .
C3_1 C 0.58241(9) 0.46953(14) 0.64006(6) 0.0211(3) Uani 1 1 d . . . . .
C4_1 C 0.62735(9) 0.43209(14) 0.61240(6) 0.0210(3) Uani 1 1 d . . . . .
N5_1 N 0.61681(7) 0.30363(12) 0.60392(5) 0.0219(3) Uani 1 1 d . . . . .
B1_2 B 0.67936(11) 0.51531(18) 0.59041(7) 0.0234(4) Uani 1 1 d . . . . .
N2_2 N 0.75049(8) 0.47879(13) 0.58934(5) 0.0276(3) Uani 1 1 d . . . . .
C4_2 C 0.78778(11) 0.5076(2) 0.55270(8) 0.0395(5) Uani 1 1 d . . . . .
H4A_2 H 0.756531 0.552959 0.529428 0.059 Uiso 1 1 calc R U . . .
H4B_2 H 0.802799 0.431592 0.539914 0.059 Uiso 1 1 calc R U . . .
H4C_2 H 0.829184 0.557574 0.564007 0.059 Uiso 1 1 calc R U . . .
N5_2 N 0.65465(8) 0.62914(13) 0.57078(5) 0.0270(3) Uani 1 1 d . . . . .
C6_2 C 0.58120(11) 0.66084(18) 0.55613(7) 0.0333(4) Uani 1 1 d . . . . .
H6A_2 H 0.552215 0.586946 0.555218 0.050 Uiso 1 1 calc R U . . .
H6B_2 H 0.575376 0.697302 0.526092 0.050 Uiso 1 1 calc R U . . .
H6C_2 H 0.566441 0.719688 0.577192 0.050 Uiso 1 1 calc R U . . .
C7_2 C 0.70070(12) 0.73366(17) 0.56842(7) 0.0377(5) Uani 1 1 d . . . . .
H7A_2 H 0.747943 0.714837 0.584614 0.057 Uiso 1 1 calc R U . . .
H7B_2 H 0.681968 0.804987 0.582138 0.057 Uiso 1 1 calc R U . . .
H7C_2 H 0.703175 0.751499 0.536931 0.057 Uiso 1 1 calc R U . . .
C3_2 C 0.79100(10) 0.39953(17) 0.62247(7) 0.0336(4) Uani 1 1 d . . . . .
H3A_2 H 0.762173 0.375795 0.644881 0.050 Uiso 1 1 calc R U . . .
H3B_2 H 0.833028 0.443009 0.637309 0.050 Uiso 1 1 calc R U . . .
H3C_2 H 0.805212 0.326159 0.607640 0.050 Uiso 1 1 calc R U . . .
B1_3 B 0.57684(10) 0.60144(17) 0.66062(6) 0.0225(4) Uani 1 1 d . . . . .
N2_3 N 0.50967(8) 0.65871(13) 0.65930(5) 0.0264(3) Uani 1 1 d . . . . .
C3_3 C 0.44884(10) 0.63317(17) 0.62560(7) 0.0311(4) Uani 1 1 d . . . . .
H3A_3 H 0.461010 0.571235 0.604737 0.047 Uiso 1 1 calc R U . . .
H3B_3 H 0.433771 0.708292 0.609041 0.047 Uiso 1 1 calc R U . . .
H3C_3 H 0.410480 0.602652 0.640163 0.047 Uiso 1 1 calc R U . . .
C4_3 C 0.49257(12) 0.73892(18) 0.69432(8) 0.0375(5) Uani 1 1 d . . . . .
H4A_3 H 0.534278 0.749721 0.717494 0.056 Uiso 1 1 calc R U . . .
H4B_3 H 0.454539 0.702522 0.707775 0.056 Uiso 1 1 calc R U . . .
H4C_3 H 0.477360 0.818580 0.681305 0.056 Uiso 1 1 calc R U . . .
N5_3 N 0.63958(8) 0.66217(13) 0.68093(5) 0.0255(3) Uani 1 1 d . . . . .
C6_3 C 0.70659(10) 0.60290(17) 0.69668(7) 0.0300(4) Uani 1 1 d . . . . .
H6A_3 H 0.699792 0.514122 0.697154 0.045 Uiso 1 1 calc R U . . .
H6B_3 H 0.725478 0.631639 0.727050 0.045 Uiso 1 1 calc R U . . .
H6C_3 H 0.739758 0.622933 0.676459 0.045 Uiso 1 1 calc R U . . .
C7_3 C 0.64619(11) 0.79470(16) 0.68409(7) 0.0343(4) Uani 1 1 d . . . . .
H7A_3 H 0.603149 0.832800 0.668068 0.051 Uiso 1 1 calc R U . . .
H7B_3 H 0.686520 0.821169 0.670590 0.051 Uiso 1 1 calc R U . . .
H7C_3 H 0.653341 0.819296 0.715730 0.051 Uiso 1 1 calc R U . . .
N1_4 N 0.53359(8) 0.14050(13) 0.62692(5) 0.0282(3) Uani 1 1 d . . . . .
C2_4 C 0.50449(11) 0.09047(17) 0.66427(7) 0.0364(4) Uani 1 1 d . . . . .
H2A_4 H 0.508465 0.151094 0.688462 0.055 Uiso 1 1 calc R U . . .
H2B_4 H 0.530531 0.016512 0.675300 0.055 Uiso 1 1 calc R U . . .
H2C_4 H 0.454805 0.069964 0.654310 0.055 Uiso 1 1 calc R U . . .
C3_4 C 0.53457(11) 0.05388(17) 0.59063(7) 0.0362(4) Uani 1 1 d . . . . .
H3A_4 H 0.546157 0.096782 0.564338 0.054 Uiso 1 1 calc R U . . .
H3B_4 H 0.488147 0.015526 0.582844 0.054 Uiso 1 1 calc R U . . .
H3C_4 H 0.570070 -0.009184 0.600216 0.054 Uiso 1 1 calc R U . . .
C1_5 C 0.48308(9) 0.37588(14) 0.67358(6) 0.0236(3) Uani 1 1 d . . . . .
C2_5 C 0.41495(9) 0.35029(15) 0.65065(6) 0.0265(4) Uani 1 1 d . . . . .
C3_5 C 0.35931(10) 0.35252(17) 0.67512(7) 0.0318(4) Uani 1 1 d . . . . .
H3_5 H 0.313027 0.333521 0.660419 0.038 Uiso 1 1 calc R U . . .
C4_5 C 0.37054(11) 0.38184(19) 0.72023(7) 0.0360(5) Uani 1 1 d . . . . .
H4_5 H 0.332102 0.383909 0.736217 0.043 Uiso 1 1 calc R U . . .
C5_5 C 0.43778(11) 0.40816(18) 0.74205(7) 0.0332(4) Uani 1 1 d . . . . .
H5_5 H 0.444934 0.429842 0.772940 0.040 Uiso 1 1 calc R U . . .
C6_5 C 0.49544(10) 0.40351(15) 0.71958(6) 0.0269(4) Uani 1 1 d . . . . .
C7_5 C 0.40046(10) 0.32151(17) 0.60128(7) 0.0311(4) Uani 1 1 d . . . . .
H7A_5 H 0.352148 0.345543 0.588731 0.047 Uiso 1 1 calc R U . . .
H7B_5 H 0.406261 0.233538 0.596887 0.047 Uiso 1 1 calc R U . . .
H7C_5 H 0.433523 0.366702 0.586043 0.047 Uiso 1 1 calc R U . . .
C8_5 C 0.56862(10) 0.42421(18) 0.74480(6) 0.0314(4) Uani 1 1 d . . . . .
H8A_5 H 0.570001 0.404944 0.776628 0.047 Uiso 1 1 calc R U . . .
H8B_5 H 0.581862 0.509945 0.741750 0.047 Uiso 1 1 calc R U . . .
H8C_5 H 0.601708 0.371229 0.732481 0.047 Uiso 1 1 calc R U . . .
C1_6 C 0.66314(9) 0.22918(15) 0.58315(6) 0.0215(3) Uani 1 1 d . . . . .
C2_6 C 0.66568(10) 0.24127(15) 0.53725(6) 0.0256(4) Uani 1 1 d . . . . .
C3_6 C 0.71205(11) 0.16647(17) 0.51853(7) 0.0315(4) Uani 1 1 d . . . . .
H3_6 H 0.715387 0.175234 0.487670 0.038 Uiso 1 1 calc R U . . .
C4_6 C 0.75303(10) 0.08019(17) 0.54408(7) 0.0335(4) Uani 1 1 d . . . . .
H4_6 H 0.783810 0.029419 0.530748 0.040 Uiso 1 1 calc R U . . .
C5_6 C 0.74915(9) 0.06791(16) 0.58905(7) 0.0301(4) Uani 1 1 d . . . . .
H5_6 H 0.777281 0.008011 0.606433 0.036 Uiso 1 1 calc R U . . .
C6_6 C 0.70470(9) 0.14182(15) 0.60946(6) 0.0252(4) Uani 1 1 d . . . . .
C7_6 C 0.61839(11) 0.32931(18) 0.50823(6) 0.0339(4) Uani 1 1 d . . . . .
H7A_6 H 0.615090 0.305754 0.476641 0.051 Uiso 1 1 calc R U . . .
H7B_6 H 0.637830 0.412096 0.512561 0.051 Uiso 1 1 calc R U . . .
H7C_6 H 0.571387 0.327499 0.516564 0.051 Uiso 1 1 calc R U . . .
C8_6 C 0.70401(10) 0.12765(16) 0.65904(6) 0.0305(4) Uani 1 1 d . . . . .
H8A_6 H 0.748672 0.091803 0.673611 0.046 Uiso 1 1 calc R U . . .
H8B_6 H 0.665060 0.073935 0.663516 0.046 Uiso 1 1 calc R U . . .
H8C_6 H 0.697846 0.207998 0.672225 0.046 Uiso 1 1 calc R U . . .
B1_7 B 0.33480(10) 0.88494(17) 0.37040(7) 0.0227(4) Uani 1 1 d . . . . .
N2_7 N 0.36978(7) 0.98059(12) 0.34974(5) 0.0215(3) Uani 1 1 d . . . . .
C3_7 C 0.44409(9) 0.96493(15) 0.36179(6) 0.0212(3) Uani 1 1 d . . . . .
C4_7 C 0.45695(9) 0.86518(14) 0.38919(6) 0.0210(3) Uani 1 1 d . . . . .
N5_7 N 0.39097(7) 0.81287(12) 0.39479(5) 0.0212(3) Uani 1 1 d . . . . .
B1_8 B 0.53217(10) 0.81532(18) 0.41054(6) 0.0234(4) Uani 1 1 d . . . . .
N2_8 N 0.55010(8) 0.69014(13) 0.40539(5) 0.0255(3) Uani 1 1 d . . . . .
C3_8 C 0.51477(10) 0.61261(16) 0.36996(6) 0.0294(4) Uani 1 1 d . . . . .
H3A_8 H 0.479190 0.660306 0.350206 0.044 Uiso 1 1 calc R U . . .
H3B_8 H 0.491919 0.544715 0.383072 0.044 Uiso 1 1 calc R U . . .
H3C_8 H 0.549212 0.580153 0.352546 0.044 Uiso 1 1 calc R U . . .
C4_8 C 0.60198(11) 0.62212(18) 0.43648(7) 0.0360(4) Uani 1 1 d . . . . .
H4A_8 H 0.622480 0.675609 0.461303 0.054 Uiso 1 1 calc R U . . .
H4B_8 H 0.639237 0.592781 0.420707 0.054 Uiso 1 1 calc R U . . .
H4C_8 H 0.579149 0.552184 0.448374 0.054 Uiso 1 1 calc R U . . .
N5_8 N 0.58245(8) 0.89834(14) 0.43390(5) 0.0265(3) Uani 1 1 d . . . . .
C6_8 C 0.56483(10) 1.01154(18) 0.45476(7) 0.0331(4) Uani 1 1 d . . . . .
H6A_8 H 0.513616 1.017527 0.452582 0.050 Uiso 1 1 calc R U . . .
H6B_8 H 0.582030 1.081253 0.439317 0.050 Uiso 1 1 calc R U . . .
H6C_8 H 0.586977 1.012103 0.486443 0.050 Uiso 1 1 calc R U . . .
C7_8 C 0.65814(10) 0.88754(19) 0.43548(7) 0.0352(4) Uani 1 1 d . . . . .
H7A_8 H 0.668013 0.818027 0.417021 0.053 Uiso 1 1 calc R U . . .
H7B_8 H 0.681203 0.874571 0.466598 0.053 Uiso 1 1 calc R U . . .
H7C_8 H 0.676165 0.962758 0.423889 0.053 Uiso 1 1 calc R U . . .
B1_9 B 0.50032(10) 1.05104(17) 0.34507(7) 0.0228(4) Uani 1 1 d . . . . .
N2_9 N 0.55368(8) 0.99787(13) 0.32353(5) 0.0249(3) Uani 1 1 d . . . . .
C3_9 C 0.55008(10) 0.87597(16) 0.30390(6) 0.0298(4) Uani 1 1 d . . . . .
H3A_9 H 0.502737 0.842364 0.303130 0.045 Uiso 1 1 calc R U . . .
H3B_9 H 0.584664 0.822818 0.322084 0.045 Uiso 1 1 calc R U . . .
H3C_9 H 0.560411 0.880661 0.273262 0.045 Uiso 1 1 calc R U . . .
C4_9 C 0.62147(10) 1.05527(18) 0.32243(7) 0.0336(4) Uani 1 1 d . . . . .
H4A_9 H 0.625652 1.129564 0.340841 0.050 Uiso 1 1 calc R U . . .
H4B_9 H 0.625099 1.076592 0.291390 0.050 Uiso 1 1 calc R U . . .
H4C_9 H 0.659322 0.998343 0.334328 0.050 Uiso 1 1 calc R U . . .
N5_9 N 0.49710(8) 1.18001(12) 0.35110(5) 0.0255(3) Uani 1 1 d . . . . .
C6_9 C 0.46439(10) 1.23759(16) 0.38582(7) 0.0325(4) Uani 1 1 d . . . . .
H6A_9 H 0.447056 1.174340 0.404200 0.049 Uiso 1 1 calc R U . . .
H6B_9 H 0.424939 1.288625 0.371790 0.049 Uiso 1 1 calc R U . . .
H6C_9 H 0.499136 1.288589 0.404861 0.049 Uiso 1 1 calc R U . . .
C7_9 C 0.51823(11) 1.27096(17) 0.32072(8) 0.0373(5) Uani 1 1 d . . . . .
H7A_9 H 0.535301 1.229615 0.295844 0.056 Uiso 1 1 calc R U . . .
H7B_9 H 0.555867 1.322013 0.337054 0.056 Uiso 1 1 calc R U . . .
H7C_9 H 0.477733 1.322453 0.308837 0.056 Uiso 1 1 calc R U . . .
N1_10 N 0.26096(8) 0.86615(13) 0.36766(5) 0.0256(3) Uani 1 1 d . . . . .
C2_10 C 0.23085(10) 0.81113(17) 0.40376(6) 0.0301(4) Uani 1 1 d . . . . .
H2A_10 H 0.266558 0.807783 0.430982 0.045 Uiso 1 1 calc R U . . .
H2B_10 H 0.214814 0.728093 0.395158 0.045 Uiso 1 1 calc R U . . .
H2C_10 H 0.190809 0.860322 0.409557 0.045 Uiso 1 1 calc R U . . .
C3_10 C 0.20940(10) 0.90200(18) 0.32939(7) 0.0310(4) Uani 1 1 d . . . . .
H3A_10 H 0.233318 0.939778 0.306671 0.047 Uiso 1 1 calc R U . . .
H3B_10 H 0.176523 0.960837 0.338968 0.047 Uiso 1 1 calc R U . . .
H3C_10 H 0.183407 0.829672 0.316599 0.047 Uiso 1 1 calc R U . . .
C1_11 C 0.38494(9) 0.70030(15) 0.41798(6) 0.0232(3) Uani 1 1 d . . . . .
C2_11 C 0.40651(9) 0.69429(16) 0.46456(6) 0.0265(4) Uani 1 1 d . . . . .
C3_11 C 0.40156(10) 0.58253(18) 0.48611(7) 0.0339(4) Uani 1 1 d . . . . .
H3_11 H 0.417254 0.576616 0.517586 0.041 Uiso 1 1 calc R U . . .
C4_11 C 0.37428(11) 0.48048(18) 0.46252(8) 0.0379(5) Uani 1 1 d . . . . .
H4_11 H 0.371829 0.404732 0.477588 0.045 Uiso 1 1 calc R U . . .
C5_11 C 0.35058(11) 0.48914(16) 0.41688(7) 0.0338(4) Uani 1 1 d . . . . .
H5_11 H 0.330481 0.419281 0.400941 0.041 Uiso 1 1 calc R U . . .
C6_11 C 0.35549(9) 0.59816(16) 0.39369(6) 0.0274(4) Uani 1 1 d . . . . .
C7_11 C 0.43123(10) 0.80668(18) 0.49144(6) 0.0316(4) Uani 1 1 d . . . . .
H7A_11 H 0.428805 0.792258 0.523171 0.047 Uiso 1 1 calc R U . . .
H7B_11 H 0.401037 0.876112 0.480431 0.047 Uiso 1 1 calc R U . . .
H7C_11 H 0.479949 0.824825 0.488234 0.047 Uiso 1 1 calc R U . . .
C8_11 C 0.32959(11) 0.60258(17) 0.34382(7) 0.0325(4) Uani 1 1 d . . . . .
H8A_11 H 0.332744 0.520815 0.331013 0.049 Uiso 1 1 calc R U . . .
H8B_11 H 0.358678 0.659648 0.329863 0.049 Uiso 1 1 calc R U . . .
H8C_11 H 0.280500 0.630156 0.338112 0.049 Uiso 1 1 calc R U . . .
C1_12 C 0.33754(9) 1.08382(15) 0.32576(6) 0.0236(3) Uani 1 1 d . . . . .
C2_12 C 0.34228(9) 1.10107(16) 0.28027(6) 0.0280(4) Uani 1 1 d . . . . .
C3_12 C 0.30818(11) 1.20149(18) 0.25797(7) 0.0357(4) Uani 1 1 d . . . . .
H3_12 H 0.312239 1.215949 0.227493 0.043 Uiso 1 1 calc R U . . .
C4_12 C 0.26842(11) 1.28072(19) 0.27941(8) 0.0410(5) Uani 1 1 d . . . . .
H4_12 H 0.245027 1.348145 0.263587 0.049 Uiso 1 1 calc R U . . .
C5_12 C 0.26301(10) 1.26116(17) 0.32381(8) 0.0353(4) Uani 1 1 d . . . . .
H5_12 H 0.235146 1.314996 0.338213 0.042 Uiso 1 1 calc R U . . .
C6_12 C 0.29760(9) 1.16400(16) 0.34797(7) 0.0280(4) Uani 1 1 d . . . . .
C7_12 C 0.38148(11) 1.01283(18) 0.25535(6) 0.0322(4) Uani 1 1 d . . . . .
H7A_12 H 0.362854 1.017407 0.223140 0.048 Uiso 1 1 calc R U . . .
H7B_12 H 0.375532 0.929566 0.266125 0.048 Uiso 1 1 calc R U . . .
H7C_12 H 0.431626 1.033974 0.260540 0.048 Uiso 1 1 calc R U . . .
C8_12 C 0.29180(10) 1.14715(17) 0.39672(7) 0.0321(4) Uani 1 1 d . . . . .
H8A_12 H 0.280516 1.225708 0.409425 0.048 Uiso 1 1 calc R U . . .
H8B_12 H 0.336664 1.116755 0.413184 0.048 Uiso 1 1 calc R U . . .
H8C_12 H 0.254441 1.088027 0.399259 0.048 Uiso 1 1 calc R U . . .

loop_
_atom_site_aniso_label
_atom_site_aniso_U_11
_atom_site_aniso_U_22
_atom_site_aniso_U_33
_atom_site_aniso_U_23
_atom_site_aniso_U_13
_atom_site_aniso_U_12
B1_1 0.0210(9) 0.0201(9) 0.0289(10) 0.0001(7) 0.0034(8) 0.0019(7)
N2_1 0.0193(7) 0.0185(7) 0.0282(7) -0.0003(5) 0.0059(6) -0.0010(5)
C3_1 0.0184(8) 0.0186(8) 0.0253(8) 0.0022(6) 0.0007(6) -0.0007(6)
C4_1 0.0197(8) 0.0167(7) 0.0256(8) 0.0002(6) 0.0006(7) 0.0004(6)
N5_1 0.0198(7) 0.0169(6) 0.0295(8) -0.0006(5) 0.0053(6) -0.0001(5)
B1_2 0.0245(10) 0.0213(9) 0.0244(9) -0.0026(7) 0.0043(8) -0.0031(7)
N2_2 0.0218(8) 0.0262(7) 0.0358(8) 0.0000(6) 0.0079(6) -0.0027(6)
C4_2 0.0326(11) 0.0419(11) 0.0485(12) -0.0052(9) 0.0195(9) -0.0065(8)
N5_2 0.0273(8) 0.0231(7) 0.0311(8) 0.0024(6) 0.0067(6) -0.0016(6)
C6_2 0.0354(11) 0.0318(10) 0.0339(10) 0.0092(8) 0.0090(8) 0.0074(8)
C7_2 0.0466(12) 0.0256(9) 0.0427(11) 0.0053(8) 0.0127(9) -0.0084(8)
C3_2 0.0211(9) 0.0304(9) 0.0476(12) -0.0028(8) 0.0009(8) -0.0010(7)
B1_3 0.0252(10) 0.0200(9) 0.0232(9) 0.0020(7) 0.0065(8) -0.0007(7)
N2_3 0.0266(8) 0.0208(7) 0.0332(8) -0.0015(6) 0.0098(6) 0.0016(6)
C3_3 0.0244(9) 0.0280(9) 0.0413(11) 0.0053(8) 0.0065(8) 0.0046(7)
C4_3 0.0385(11) 0.0281(9) 0.0511(12) -0.0089(9) 0.0228(10) -0.0009(8)
N5_3 0.0266(8) 0.0191(7) 0.0312(8) -0.0027(6) 0.0055(6) -0.0023(6)
C6_3 0.0263(9) 0.0306(9) 0.0313(9) -0.0029(7) -0.0009(8) -0.0031(7)
C7_3 0.0348(10) 0.0222(9) 0.0478(12) -0.0083(8) 0.0129(9) -0.0064(8)
N1_4 0.0269(8) 0.0185(7) 0.0413(9) -0.0015(6) 0.0119(7) -0.0027(6)
C2_4 0.0373(11) 0.0216(9) 0.0539(12) 0.0053(8) 0.0183(9) -0.0007(8)
C3_4 0.0339(11) 0.0245(9) 0.0513(12) -0.0095(8) 0.0107(9) -0.0076(7)
C1_5 0.0224(8) 0.0177(7) 0.0320(9) 0.0018(6) 0.0086(7) 0.0005(6)
C2_5 0.0224(9) 0.0214(8) 0.0365(10) 0.0021(7) 0.0070(8) -0.0004(6)
C3_5 0.0220(9) 0.0311(9) 0.0433(11) 0.0069(8) 0.0082(8) -0.0001(7)
C4_5 0.0287(10) 0.0398(11) 0.0436(11) 0.0091(8) 0.0178(9) 0.0042(8)
C5_5 0.0373(11) 0.0347(10) 0.0301(10) 0.0048(8) 0.0127(8) 0.0021(8)
C6_5 0.0291(9) 0.0218(8) 0.0308(9) 0.0055(7) 0.0079(8) 0.0002(7)
C7_5 0.0229(9) 0.0292(9) 0.0405(11) -0.0046(8) 0.0036(8) -0.0009(7)
C8_5 0.0317(10) 0.0363(10) 0.0256(9) 0.0040(8) 0.0031(8) -0.0024(8)
C1_6 0.0175(8) 0.0182(8) 0.0289(9) -0.0036(6) 0.0043(7) -0.0030(6)
C2_6 0.0256(9) 0.0220(8) 0.0294(9) -0.0027(7) 0.0048(7) -0.0053(7)
C3_6 0.0356(10) 0.0301(9) 0.0315(10) -0.0077(7) 0.0134(8) -0.0085(8)
C4_6 0.0282(10) 0.0272(9) 0.0481(12) -0.0105(8) 0.0151(9) -0.0017(7)
C5_6 0.0225(9) 0.0223(8) 0.0445(11) -0.0030(8) 0.0031(8) 0.0020(7)
C6_6 0.0217(9) 0.0204(8) 0.0329(9) -0.0026(7) 0.0028(7) -0.0023(6)
C7_6 0.0417(11) 0.0325(10) 0.0262(9) 0.0011(8) 0.0019(8) -0.0016(8)
C8_6 0.0312(10) 0.0267(9) 0.0321(10) 0.0022(7) 0.0010(8) 0.0037(7)
B1_7 0.0214(10) 0.0211(9) 0.0258(9) -0.0007(7) 0.0051(8) 0.0006(7)
N2_7 0.0173(7) 0.0197(7) 0.0276(7) 0.0007(6) 0.0042(6) 0.0004(5)
C3_7 0.0179(8) 0.0192(7) 0.0264(8) -0.0039(6) 0.0036(7) 0.0011(6)
C4_7 0.0189(8) 0.0195(8) 0.0249(8) -0.0032(6) 0.0044(7) -0.0013(6)
N5_7 0.0190(7) 0.0192(7) 0.0257(7) -0.0004(5) 0.0043(6) -0.0011(5)
B1_8 0.0214(9) 0.0256(9) 0.0240(9) 0.0008(7) 0.0067(8) 0.0026(7)
N2_8 0.0240(7) 0.0252(7) 0.0277(7) 0.0023(6) 0.0052(6) 0.0059(6)
C3_8 0.0320(10) 0.0227(8) 0.0353(10) -0.0034(7) 0.0107(8) 0.0024(7)
C4_8 0.0356(11) 0.0330(10) 0.0396(11) 0.0071(8) 0.0067(9) 0.0129(8)
N5_8 0.0189(7) 0.0298(8) 0.0302(8) -0.0033(6) 0.0024(6) 0.0016(6)
C6_8 0.0280(10) 0.0322(10) 0.0374(10) -0.0091(8) 0.0005(8) -0.0020(8)
C7_8 0.0191(9) 0.0451(11) 0.0406(11) 0.0010(9) 0.0027(8) -0.0018(8)
B1_9 0.0184(9) 0.0230(9) 0.0262(9) 0.0008(7) 0.0016(7) -0.0010(7)
N2_9 0.0219(7) 0.0223(7) 0.0316(8) -0.0012(6) 0.0075(6) -0.0018(6)
C3_9 0.0310(10) 0.0273(9) 0.0331(10) -0.0020(7) 0.0116(8) 0.0008(7)
C4_9 0.0248(9) 0.0311(10) 0.0476(11) 0.0029(8) 0.0139(8) -0.0015(7)
N5_9 0.0226(7) 0.0187(7) 0.0361(8) 0.0005(6) 0.0071(6) -0.0013(6)
C6_9 0.0275(10) 0.0228(9) 0.0481(11) -0.0072(8) 0.0088(9) -0.0002(7)
C7_9 0.0341(11) 0.0250(9) 0.0544(13) 0.0101(9) 0.0118(10) -0.0004(8)
N1_10 0.0201(7) 0.0261(7) 0.0309(8) 0.0050(6) 0.0050(6) -0.0028(6)
C2_10 0.0243(9) 0.0322(9) 0.0358(10) 0.0033(8) 0.0108(8) -0.0020(7)
C3_10 0.0209(9) 0.0340(10) 0.0369(10) 0.0072(8) 0.0015(8) -0.0039(7)
C1_11 0.0214(8) 0.0196(8) 0.0305(9) 0.0021(7) 0.0100(7) 0.0033(6)
C2_11 0.0210(8) 0.0289(9) 0.0312(9) 0.0034(7) 0.0085(7) 0.0043(7)
C3_11 0.0300(10) 0.0391(10) 0.0342(10) 0.0121(8) 0.0101(8) 0.0056(8)
C4_11 0.0380(11) 0.0277(10) 0.0520(13) 0.0142(9) 0.0190(10) 0.0045(8)
C5_11 0.0328(10) 0.0213(8) 0.0509(12) 0.0005(8) 0.0174(9) -0.0010(7)
C6_11 0.0246(9) 0.0229(8) 0.0374(10) -0.0009(7) 0.0124(8) 0.0000(7)
C7_11 0.0305(10) 0.0367(10) 0.0274(9) -0.0005(8) 0.0048(8) 0.0019(8)
C8_11 0.0347(10) 0.0275(9) 0.0365(10) -0.0068(8) 0.0095(8) -0.0069(8)
C1_12 0.0159(8) 0.0208(8) 0.0332(9) 0.0025(7) 0.0014(7) -0.0010(6)
C2_12 0.0219(9) 0.0280(9) 0.0326(9) 0.0034(7) -0.0001(7) -0.0049(7)
C3_12 0.0358(11) 0.0329(10) 0.0346(10) 0.0084(8) -0.0049(9) -0.0011(8)
C4_12 0.0368(11) 0.0306(10) 0.0502(13) 0.0090(9) -0.0084(10) 0.0051(8)
C5_12 0.0260(10) 0.0258(9) 0.0522(12) -0.0013(8) 0.0011(9) 0.0049(7)
C6_12 0.0189(8) 0.0229(8) 0.0420(11) -0.0003(7) 0.0045(8) -0.0013(7)
C7_12 0.0300(10) 0.0380(10) 0.0280(9) 0.0016(8) 0.0028(8) -0.0011(8)
C8_12 0.0260(9) 0.0268(9) 0.0463(11) -0.0026(8) 0.0145(9) 0.0018(7)

loop_
_atom_type_symbol
_atom_type_description
_atom_type_scat_dispersion_real
_atom_type_scat_dispersion_imag
_atom_type_scat_source
C C 0.0181 0.0091 'International Tables Vol C Tables 4.2.6.8 and 6.1.1.4'
H H 0.0000 0.0000 'International Tables Vol C Tables 4.2.6.8 and 6.1.1.4'
B B 0.0090 0.0039 'International Tables Vol C Tables 4.2.6.8 and 6.1.1.4'
N N 0.0311 0.0180 'International Tables Vol C Tables 4.2.6.8 and 6.1.1.4'

loop_
_exptl_crystal_face_index_h
_exptl_crystal_face_index_k
_exptl_crystal_face_index_l
_exptl_crystal_face_perp_dist
-1 -1 0 0.1425
-1 -1 1 0.1447
-1 0 -1 0.1219
-1 0 1 0.1608
1 0 0 0.1922
0 0 -1 0.0286
0 0 1 0.0692
1 -1 -1 0.0774
0 1 1 0.1439
-1 1 -1 0.1132
0 -1 0 0.1295
0 1 0 0.1414
1 1 1 0.1408
-1 -1 -1 0.1292
0 -1 1 0.1302
0 1 -1 0.1331
1 1 -1 0.1556
1 0 -1 0.1556
1 2 0 0.1416
-1 0 -2 0.0893
-2 1 2 0.1313
-1 1 2 0.1270
1 0 2 0.1452
0 1 2 0.1333

loop_
_geom_angle_atom_site_label_1
_geom_angle_atom_site_label_2
_geom_angle_atom_site_label_3
_geom_angle
_geom_angle_site_symmetry_1
_geom_angle_site_symmetry_3
_geom_angle_publ_flag
N1_4 B1_1 N5_1 127.67(16) . . ?
N1_4 B1_1 N2_1 127.39(16) . . ?
N5_1 B1_1 N2_1 104.94(14) . . ?
C3_1 N2_1 C1_5 124.30(13) . . ?
C3_1 N2_1 B1_1 108.81(13) . . ?
C1_5 N2_1 B1_1 126.69(14) . . ?
C4_1 C3_1 N2_1 108.86(14) . . ?
C4_1 C3_1 B1_3 127.35(14) . . ?
N2_1 C3_1 B1_3 123.77(14) . . ?
C3_1 C4_1 N5_1 108.53(13) . . ?
C3_1 C4_1 B1_2 126.70(14) . . ?
N5_1 C4_1 B1_2 124.67(14) . . ?
C1_6 N5_1 B1_1 126.46(14) . . ?
C1_6 N5_1 C4_1 123.75(13) . . ?
B1_1 N5_1 C4_1 108.84(13) . . ?
N5_2 B1_2 N2_2 119.19(16) . . ?
N5_2 B1_2 C4_1 119.11(16) . . ?
N2_2 B1_2 C4_1 121.70(16) . . ?
B1_2 N2_2 C3_2 123.87(15) . . ?
B1_2 N2_2 C4_2 123.68(17) . . ?
C3_2 N2_2 C4_2 112.21(16) . . ?
N2_2 C4_2 H4A_2 109.5 . . ?
N2_2 C4_2 H4B_2 109.5 . . ?
H4A_2 C4_2 H4B_2 109.5 . . ?
N2_2 C4_2 H4C_2 109.5 . . ?
H4A_2 C4_2 H4C_2 109.5 . . ?
H4B_2 C4_2 H4C_2 109.5 . . ?
B1_2 N5_2 C6_2 125.13(15) . . ?
B1_2 N5_2 C7_2 122.82(16) . . ?
C6_2 N5_2 C7_2 111.62(15) . . ?
N5_2 C6_2 H6A_2 109.5 . . ?
N5_2 C6_2 H6B_2 109.5 . . ?
H6A_2 C6_2 H6B_2 109.5 . . ?
N5_2 C6_2 H6C_2 109.5 . . ?
H6A_2 C6_2 H6C_2 109.5 . . ?
H6B_2 C6_2 H6C_2 109.5 . . ?
N5_2 C7_2 H7A_2 109.5 . . ?
N5_2 C7_2 H7B_2 109.5 . . ?
H7A_2 C7_2 H7B_2 109.5 . . ?
N5_2 C7_2 H7C_2 109.5 . . ?
H7A_2 C7_2 H7C_2 109.5 . . ?
H7B_2 C7_2 H7C_2 109.5 . . ?
N2_2 C3_2 H3A_2 109.5 . . ?
N2_2 C3_2 H3B_2 109.5 . . ?
H3A_2 C3_2 H3B_2 109.5 . . ?
N2_2 C3_2 H3C_2 109.5 . . ?
H3A_2 C3_2 H3C_2 109.5 . . ?
H3B_2 C3_2 H3C_2 109.5 . . ?
N5_3 B1_3 N2_3 120.37(16) . . ?
N5_3 B1_3 C3_1 119.06(15) . . ?
N2_3 B1_3 C3_1 120.57(16) . . ?
B1_3 N2_3 C3_3 123.87(15) . . ?
B1_3 N2_3 C4_3 123.91(17) . . ?
C3_3 N2_3 C4_3 111.91(15) . . ?
N2_3 C3_3 H3A_3 109.5 . . ?
N2_3 C3_3 H3B_3 109.5 . . ?
H3A_3 C3_3 H3B_3 109.5 . . ?
N2_3 C3_3 H3C_3 109.5 . . ?
H3A_3 C3_3 H3C_3 109.5 . . ?
H3B_3 C3_3 H3C_3 109.5 . . ?
N2_3 C4_3 H4A_3 109.5 . . ?
N2_3 C4_3 H4B_3 109.5 . . ?
H4A_3 C4_3 H4B_3 109.5 . . ?
N2_3 C4_3 H4C_3 109.5 . . ?
H4A_3 C4_3 H4C_3 109.5 . . ?
H4B_3 C4_3 H4C_3 109.5 . . ?
B1_3 N5_3 C6_3 125.22(14) . . ?
B1_3 N5_3 C7_3 123.40(16) . . ?
C6_3 N5_3 C7_3 111.08(15) . . ?
N5_3 C6_3 H6A_3 109.5 . . ?
N5_3 C6_3 H6B_3 109.5 . . ?
H6A_3 C6_3 H6B_3 109.5 . . ?
N5_3 C6_3 H6C_3 109.5 . . ?
H6A_3 C6_3 H6C_3 109.5 . . ?
H6B_3 C6_3 H6C_3 109.5 . . ?
N5_3 C7_3 H7A_3 109.5 . . ?
N5_3 C7_3 H7B_3 109.5 . . ?
H7A_3 C7_3 H7B_3 109.5 . . ?
N5_3 C7_3 H7C_3 109.5 . . ?
H7A_3 C7_3 H7C_3 109.5 . . ?
H7B_3 C7_3 H7C_3 109.5 . . ?
B1_1 N1_4 C2_4 123.29(16) . . ?
B1_1 N1_4 C3_4 123.21(15) . . ?
C2_4 N1_4 C3_4 113.43(15) . . ?
N1_4 C2_4 H2A_4 109.5 . . ?
N1_4 C2_4 H2B_4 109.5 . . ?
H2A_4 C2_4 H2B_4 109.5 . . ?
N1_4 C2_4 H2C_4 109.5 . . ?
H2A_4 C2_4 H2C_4 109.5 . . ?
H2B_4 C2_4 H2C_4 109.5 . . ?
N1_4 C3_4 H3A_4 109.5 . . ?
N1_4 C3_4 H3B_4 109.5 . . ?
H3A_4 C3_4 H3B_4 109.5 . . ?
N1_4 C3_4 H3C_4 109.5 . . ?
H3A_4 C3_4 H3C_4 109.5 . . ?
H3B_4 C3_4 H3C_4 109.5 . . ?
C6_5 C1_5 C2_5 121.33(15) . . ?
C6_5 C1_5 N2_1 120.41(16) . . ?
C2_5 C1_5 N2_1 118.20(16) . . ?
C3_5 C2_5 C1_5 118.07(17) . . ?
C3_5 C2_5 C7_5 119.74(17) . . ?
C1_5 C2_5 C7_5 122.19(15) . . ?
C4_5 C3_5 C2_5 121.20(18) . . ?
C4_5 C3_5 H3_5 119.4 . . ?
C2_5 C3_5 H3_5 119.4 . . ?
C3_5 C4_5 C5_5 119.86(17) . . ?
C3_5 C4_5 H4_5 120.1 . . ?
C5_5 C4_5 H4_5 120.1 . . ?
C4_5 C5_5 C6_5 121.29(18) . . ?
C4_5 C5_5 H5_5 119.4 . . ?
C6_5 C5_5 H5_5 119.4 . . ?
C5_5 C6_5 C1_5 118.21(17) . . ?
C5_5 C6_5 C8_5 120.23(17) . . ?
C1_5 C6_5 C8_5 121.54(15) . . ?
C2_5 C7_5 H7A_5 109.5 . . ?
C2_5 C7_5 H7B_5 109.5 . . ?
H7A_5 C7_5 H7B_5 109.5 . . ?
C2_5 C7_5 H7C_5 109.5 . . ?
H7A_5 C7_5 H7C_5 109.5 . . ?
H7B_5 C7_5 H7C_5 109.5 . . ?
C6_5 C8_5 H8A_5 109.5 . . ?
C6_5 C8_5 H8B_5 109.5 . . ?
H8A_5 C8_5 H8B_5 109.5 . . ?
C6_5 C8_5 H8C_5 109.5 . . ?
H8A_5 C8_5 H8C_5 109.5 . . ?
H8B_5 C8_5 H8C_5 109.5 . . ?
C2_6 C1_6 C6_6 120.83(15) . . ?
C2_6 C1_6 N5_1 120.59(15) . . ?
C6_6 C1_6 N5_1 118.57(15) . . ?
C3_6 C2_6 C1_6 118.39(17) . . ?
C3_6 C2_6 C7_6 120.32(17) . . ?
C1_6 C2_6 C7_6 121.25(16) . . ?
C4_6 C3_6 C2_6 121.20(17) . . ?
C4_6 C3_6 H3_6 119.4 . . ?
C2_6 C3_6 H3_6 119.4 . . ?
C5_6 C4_6 C3_6 119.78(16) . . ?
C5_6 C4_6 H4_6 120.1 . . ?
C3_6 C4_6 H4_6 120.1 . . ?
C4_6 C5_6 C6_6 121.19(17) . . ?
C4_6 C5_6 H5_6 119.4 . . ?
C6_6 C5_6 H5_6 119.4 . . ?
C5_6 C6_6 C1_6 118.59(16) . . ?
C5_6 C6_6 C8_6 119.22(16) . . ?
C1_6 C6_6 C8_6 122.18(15) . . ?
C2_6 C7_6 H7A_6 109.5 . . ?
C2_6 C7_6 H7B_6 109.5 . . ?
H7A_6 C7_6 H7B_6 109.5 . . ?
C2_6 C7_6 H7C_6 109.5 . . ?
H7A_6 C7_6 H7C_6 109.5 . . ?
H7B_6 C7_6 H7C_6 109.5 . . ?
C6_6 C8_6 H8A_6 109.5 . . ?
C6_6 C8_6 H8B_6 109.5 . . ?
H8A_6 C8_6 H8B_6 109.5 . . ?
C6_6 C8_6 H8C_6 109.5 . . ?
H8A_6 C8_6 H8C_6 109.5 . . ?
H8B_6 C8_6 H8C_6 109.5 . . ?
N1_10 B1_7 N5_7 127.48(16) . . ?
N1_10 B1_7 N2_7 127.85(16) . . ?
N5_7 B1_7 N2_7 104.66(15) . . ?
C1_12 N2_7 C3_7 123.86(13) . . ?
C1_12 N2_7 B1_7 126.78(14) . . ?
C3_7 N2_7 B1_7 108.93(14) . . ?
C4_7 C3_7 N2_7 108.80(14) . . ?
C4_7 C3_7 B1_9 127.21(15) . . ?
N2_7 C3_7 B1_9 124.00(14) . . ?
C3_7 C4_7 N5_7 108.46(14) . . ?
C3_7 C4_7 B1_8 125.65(15) . . ?
N5_7 C4_7 B1_8 125.89(14) . . ?
C4_7 N5_7 C1_11 123.30(14) . . ?
C4_7 N5_7 B1_7 109.14(13) . . ?
C1_11 N5_7 B1_7 127.33(14) . . ?
N5_8 B1_8 N2_8 120.55(17) . . ?
N5_8 B1_8 C4_7 118.85(15) . . ?
N2_8 B1_8 C4_7 120.58(16) . . ?
B1_8 N2_8 C3_8 123.49(16) . . ?
B1_8 N2_8 C4_8 124.93(16) . . ?
C3_8 N2_8 C4_8 111.43(15) . . ?
N2_8 C3_8 H3A_8 109.5 . . ?
N2_8 C3_8 H3B_8 109.5 . . ?
H3A_8 C3_8 H3B_8 109.5 . . ?
N2_8 C3_8 H3C_8 109.5 . . ?
H3A_8 C3_8 H3C_8 109.5 . . ?
H3B_8 C3_8 H3C_8 109.5 . . ?
N2_8 C4_8 H4A_8 109.5 . . ?
N2_8 C4_8 H4B_8 109.5 . . ?
H4A_8 C4_8 H4B_8 109.5 . . ?
N2_8 C4_8 H4C_8 109.5 . . ?
H4A_8 C4_8 H4C_8 109.5 . . ?
H4B_8 C4_8 H4C_8 109.5 . . ?
B1_8 N5_8 C6_8 124.60(15) . . ?
B1_8 N5_8 C7_8 123.95(15) . . ?
C6_8 N5_8 C7_8 111.11(15) . . ?
N5_8 C6_8 H6A_8 109.5 . . ?
N5_8 C6_8 H6B_8 109.5 . . ?
H6A_8 C6_8 H6B_8 109.5 . . ?
N5_8 C6_8 H6C_8 109.5 . . ?
H6A_8 C6_8 H6C_8 109.5 . . ?
H6B_8 C6_8 H6C_8 109.5 . . ?
N5_8 C7_8 H7A_8 109.5 . . ?
N5_8 C7_8 H7B_8 109.5 . . ?
H7A_8 C7_8 H7B_8 109.5 . . ?
N5_8 C7_8 H7C_8 109.5 . . ?
H7A_8 C7_8 H7C_8 109.5 . . ?
H7B_8 C7_8 H7C_8 109.5 . . ?
N5_9 B1_9 N2_9 120.72(15) . . ?
N5_9 B1_9 C3_7 120.13(15) . . ?
N2_9 B1_9 C3_7 119.15(15) . . ?
B1_9 N2_9 C4_9 123.51(15) . . ?
B1_9 N2_9 C3_9 124.69(14) . . ?
C4_9 N2_9 C3_9 111.55(14) . . ?
N2_9 C3_9 H3A_9 109.5 . . ?
N2_9 C3_9 H3B_9 109.5 . . ?
H3A_9 C3_9 H3B_9 109.5 . . ?
N2_9 C3_9 H3C_9 109.5 . . ?
H3A_9 C3_9 H3C_9 109.5 . . ?
H3B_9 C3_9 H3C_9 109.5 . . ?
N2_9 C4_9 H4A_9 109.5 . . ?
N2_9 C4_9 H4B_9 109.5 . . ?
H4A_9 C4_9 H4B_9 109.5 . . ?
N2_9 C4_9 H4C_9 109.5 . . ?
H4A_9 C4_9 H4C_9 109.5 . . ?
H4B_9 C4_9 H4C_9 109.5 . . ?
B1_9 N5_9 C6_9 123.64(14) . . ?
B1_9 N5_9 C7_9 124.93(16) . . ?
C6_9 N5_9 C7_9 111.07(14) . . ?
N5_9 C6_9 H6A_9 109.5 . . ?
N5_9 C6_9 H6B_9 109.5 . . ?
H6A_9 C6_9 H6B_9 109.5 . . ?
N5_9 C6_9 H6C_9 109.5 . . ?
H6A_9 C6_9 H6C_9 109.5 . . ?
H6B_9 C6_9 H6C_9 109.5 . . ?
N5_9 C7_9 H7A_9 109.5 . . ?
N5_9 C7_9 H7B_9 109.5 . . ?
H7A_9 C7_9 H7B_9 109.5 . . ?
N5_9 C7_9 H7C_9 109.5 . . ?
H7A_9 C7_9 H7C_9 109.5 . . ?
H7B_9 C7_9 H7C_9 109.5 . . ?
B1_7 N1_10 C3_10 123.51(15) . . ?
B1_7 N1_10 C2_10 122.53(15) . . ?
C3_10 N1_10 C2_10 113.95(14) . . ?
N1_10 C2_10 H2A_10 109.5 . . ?
N1_10 C2_10 H2B_10 109.5 . . ?
H2A_10 C2_10 H2B_10 109.5 . . ?
N1_10 C2_10 H2C_10 109.5 . . ?
H2A_10 C2_10 H2C_10 109.5 . . ?
H2B_10 C2_10 H2C_10 109.5 . . ?
N1_10 C3_10 H3A_10 109.5 . . ?
N1_10 C3_10 H3B_10 109.5 . . ?
H3A_10 C3_10 H3B_10 109.5 . . ?
N1_10 C3_10 H3C_10 109.5 . . ?
H3A_10 C3_10 H3C_10 109.5 . . ?
H3B_10 C3_10 H3C_10 109.5 . . ?
C2_11 C1_11 C6_11 120.92(16) . . ?
C2_11 C1_11 N5_7 119.85(15) . . ?
C6_11 C1_11 N5_7 119.20(15) . . ?
C3_11 C2_11 C1_11 118.56(17) . . ?
C3_11 C2_11 C7_11 120.22(17) . . ?
C1_11 C2_11 C7_11 121.15(16) . . ?
C4_11 C3_11 C2_11 121.15(19) . . ?
C4_11 C3_11 H3_11 119.4 . . ?
C2_11 C3_11 H3_11 119.4 . . ?
C3_11 C4_11 C5_11 119.58(17) . . ?
C3_11 C4_11 H4_11 120.2 . . ?
C5_11 C4_11 H4_11 120.2 . . ?
C4_11 C5_11 C6_11 121.42(19) . . ?
C4_11 C5_11 H5_11 119.3 . . ?
C6_11 C5_11 H5_11 119.3 . . ?
C5_11 C6_11 C1_11 118.28(18) . . ?
C5_11 C6_11 C8_11 119.41(17) . . ?
C1_11 C6_11 C8_11 122.31(16) . . ?
C2_11 C7_11 H7A_11 109.5 . . ?
C2_11 C7_11 H7B_11 109.5 . . ?
H7A_11 C7_11 H7B_11 109.5 . . ?
C2_11 C7_11 H7C_11 109.5 . . ?
H7A_11 C7_11 H7C_11 109.5 . . ?
H7B_11 C7_11 H7C_11 109.5 . . ?
C6_11 C8_11 H8A_11 109.5 . . ?
C6_11 C8_11 H8B_11 109.5 . . ?
H8A_11 C8_11 H8B_11 109.5 . . ?
C6_11 C8_11 H8C_11 109.5 . . ?
H8A_11 C8_11 H8C_11 109.5 . . ?
H8B_11 C8_11 H8C_11 109.5 . . ?
C2_12 C1_12 C6_12 120.84(16) . . ?
C2_12 C1_12 N2_7 120.58(15) . . ?
C6_12 C1_12 N2_7 118.48(15) . . ?
C3_12 C2_12 C1_12 118.40(17) . . ?
C3_12 C2_12 C7_12 119.96(17) . . ?
C1_12 C2_12 C7_12 121.62(16) . . ?
C4_12 C3_12 C2_12 121.26(19) . . ?
C4_12 C3_12 H3_12 119.4 . . ?
C2_12 C3_12 H3_12 119.4 . . ?
C5_12 C4_12 C3_12 119.68(18) . . ?
C5_12 C4_12 H4_12 120.2 . . ?
C3_12 C4_12 H4_12 120.2 . . ?
C4_12 C5_12 C6_12 121.31(18) . . ?
C4_12 C5_12 H5_12 119.3 . . ?
C6_12 C5_12 H5_12 119.3 . . ?
C5_12 C6_12 C1_12 118.46(18) . . ?
C5_12 C6_12 C8_12 119.83(17) . . ?
C1_12 C6_12 C8_12 121.71(16) . . ?
C2_12 C7_12 H7A_12 109.5 . . ?
C2_12 C7_12 H7B_12 109.5 . . ?
H7A_12 C7_12 H7B_12 109.5 . . ?
C2_12 C7_12 H7C_12 109.5 . . ?
H7A_12 C7_12 H7C_12 109.5 . . ?
H7B_12 C7_12 H7C_12 109.5 . . ?
C6_12 C8_12 H8A_12 109.5 . . ?
C6_12 C8_12 H8B_12 109.5 . . ?
H8A_12 C8_12 H8B_12 109.5 . . ?
C6_12 C8_12 H8C_12 109.5 . . ?
H8A_12 C8_12 H8C_12 109.5 . . ?
H8B_12 C8_12 H8C_12 109.5 . . ?

loop_
_geom_bond_atom_site_label_1
_geom_bond_atom_site_label_2
_geom_bond_distance
_geom_bond_site_symmetry_2
_geom_bond_publ_flag
B1_1 N1_4 1.429(2) . ?
B1_1 N5_1 1.436(2) . ?
B1_1 N2_1 1.442(2) . ?
N2_1 C3_1 1.429(2) . ?
N2_1 C1_5 1.430(2) . ?
C3_1 C4_1 1.363(2) . ?
C3_1 B1_3 1.581(2) . ?
C4_1 N5_1 1.436(2) . ?
C4_1 B1_2 1.580(2) . ?
N5_1 C1_6 1.429(2) . ?
B1_2 N5_2 1.425(2) . ?
B1_2 N2_2 1.433(2) . ?
N2_2 C3_2 1.449(2) . ?
N2_2 C4_2 1.452(2) . ?
C4_2 H4A_2 0.9800 . ?
C4_2 H4B_2 0.9800 . ?
C4_2 H4C_2 0.9800 . ?
N5_2 C6_2 1.452(3) . ?
N5_2 C7_2 1.456(2) . ?
C6_2 H6A_2 0.9800 . ?
C6_2 H6B_2 0.9800 . ?
C6_2 H6C_2 0.9800 . ?
C7_2 H7A_2 0.9800 . ?
C7_2 H7B_2 0.9800 . ?
C7_2 H7C_2 0.9800 . ?
C3_2 H3A_2 0.9800 . ?
C3_2 H3B_2 0.9800 . ?
C3_2 H3C_2 0.9800 . ?
B1_3 N5_3 1.425(3) . ?
B1_3 N2_3 1.432(2) . ?
N2_3 C3_3 1.444(3) . ?
N2_3 C4_3 1.454(2) . ?
C3_3 H3A_3 0.9800 . ?
C3_3 H3B_3 0.9800 . ?
C3_3 H3C_3 0.9800 . ?
C4_3 H4A_3 0.9800 . ?
C4_3 H4B_3 0.9800 . ?
C4_3 H4C_3 0.9800 . ?
N5_3 C6_3 1.451(2) . ?
N5_3 C7_3 1.456(2) . ?
C6_3 H6A_3 0.9800 . ?
C6_3 H6B_3 0.9800 . ?
C6_3 H6C_3 0.9800 . ?
C7_3 H7A_3 0.9800 . ?
C7_3 H7B_3 0.9800 . ?
C7_3 H7C_3 0.9800 . ?
N1_4 C2_4 1.449(2) . ?
N1_4 C3_4 1.451(2) . ?
C2_4 H2A_4 0.9800 . ?
C2_4 H2B_4 0.9800 . ?
C2_4 H2C_4 0.9800 . ?
C3_4 H3A_4 0.9800 . ?
C3_4 H3B_4 0.9800 . ?
C3_4 H3C_4 0.9800 . ?
C1_5 C6_5 1.403(3) . ?
C1_5 C2_5 1.406(3) . ?
C2_5 C3_5 1.401(2) . ?
C2_5 C7_5 1.503(3) . ?
C3_5 C4_5 1.381(3) . ?
C3_5 H3_5 0.9500 . ?
C4_5 C5_5 1.381(3) . ?
C4_5 H4_5 0.9500 . ?
C5_5 C6_5 1.397(2) . ?
C5_5 H5_5 0.9500 . ?
C6_5 C8_5 1.503(3) . ?
C7_5 H7A_5 0.9800 . ?
C7_5 H7B_5 0.9800 . ?
C7_5 H7C_5 0.9800 . ?
C8_5 H8A_5 0.9800 . ?
C8_5 H8B_5 0.9800 . ?
C8_5 H8C_5 0.9800 . ?
C1_6 C2_6 1.402(2) . ?
C1_6 C6_6 1.404(2) . ?
C2_6 C3_6 1.399(3) . ?
C2_6 C7_6 1.502(3) . ?
C3_6 C4_6 1.380(3) . ?
C3_6 H3_6 0.9500 . ?
C4_6 C5_6 1.379(3) . ?
C4_6 H4_6 0.9500 . ?
C5_6 C6_6 1.394(2) . ?
C5_6 H5_6 0.9500 . ?
C6_6 C8_6 1.508(3) . ?
C7_6 H7A_6 0.9800 . ?
C7_6 H7B_6 0.9800 . ?
C7_6 H7C_6 0.9800 . ?
C8_6 H8A_6 0.9800 . ?
C8_6 H8B_6 0.9800 . ?
C8_6 H8C_6 0.9800 . ?
B1_7 N1_10 1.426(2) . ?
B1_7 N5_7 1.437(2) . ?
B1_7 N2_7 1.442(2) . ?
N2_7 C1_12 1.426(2) . ?
N2_7 C3_7 1.427(2) . ?
C3_7 C4_7 1.366(2) . ?
C3_7 B1_9 1.581(2) . ?
C4_7 N5_7 1.430(2) . ?
C4_7 B1_8 1.581(3) . ?
N5_7 C1_11 1.431(2) . ?
B1_8 N5_8 1.425(3) . ?
B1_8 N2_8 1.426(2) . ?
N2_8 C3_8 1.443(2) . ?
N2_8 C4_8 1.455(2) . ?
C3_8 H3A_8 0.9800 . ?
C3_8 H3B_8 0.9800 . ?
C3_8 H3C_8 0.9800 . ?
C4_8 H4A_8 0.9800 . ?
C4_8 H4B_8 0.9800 . ?
C4_8 H4C_8 0.9800 . ?
N5_8 C6_8 1.455(2) . ?
N5_8 C7_8 1.456(2) . ?
C6_8 H6A_8 0.9800 . ?
C6_8 H6B_8 0.9800 . ?
C6_8 H6C_8 0.9800 . ?
C7_8 H7A_8 0.9800 . ?
C7_8 H7B_8 0.9800 . ?
C7_8 H7C_8 0.9800 . ?
B1_9 N5_9 1.425(2) . ?
B1_9 N2_9 1.429(2) . ?
N2_9 C4_9 1.454(2) . ?
N2_9 C3_9 1.456(2) . ?
C3_9 H3A_9 0.9800 . ?
C3_9 H3B_9 0.9800 . ?
C3_9 H3C_9 0.9800 . ?
C4_9 H4A_9 0.9800 . ?
C4_9 H4B_9 0.9800 . ?
C4_9 H4C_9 0.9800 . ?
N5_9 C6_9 1.455(2) . ?
N5_9 C7_9 1.457(2) . ?
C6_9 H6A_9 0.9800 . ?
C6_9 H6B_9 0.9800 . ?
C6_9 H6C_9 0.9800 . ?
C7_9 H7A_9 0.9800 . ?
C7_9 H7B_9 0.9800 . ?
C7_9 H7C_9 0.9800 . ?
N1_10 C3_10 1.446(2) . ?
N1_10 C2_10 1.449(2) . ?
C2_10 H2A_10 0.9800 . ?
C2_10 H2B_10 0.9800 . ?
C2_10 H2C_10 0.9800 . ?
C3_10 H3A_10 0.9800 . ?
C3_10 H3B_10 0.9800 . ?
C3_10 H3C_10 0.9800 . ?
C1_11 C2_11 1.400(3) . ?
C1_11 C6_11 1.403(2) . ?
C2_11 C3_11 1.395(3) . ?
C2_11 C7_11 1.505(3) . ?
C3_11 C4_11 1.379(3) . ?
C3_11 H3_11 0.9500 . ?
C4_11 C5_11 1.381(3) . ?
C4_11 H4_11 0.9500 . ?
C5_11 C6_11 1.394(3) . ?
C5_11 H5_11 0.9500 . ?
C6_11 C8_11 1.506(3) . ?
C7_11 H7A_11 0.9800 . ?
C7_11 H7B_11 0.9800 . ?
C7_11 H7C_11 0.9800 . ?
C8_11 H8A_11 0.9800 . ?
C8_11 H8B_11 0.9800 . ?
C8_11 H8C_11 0.9800 . ?
C1_12 C2_12 1.405(3) . ?
C1_12 C6_12 1.409(2) . ?
C2_12 C3_12 1.394(3) . ?
C2_12 C7_12 1.503(3) . ?
C3_12 C4_12 1.387(3) . ?
C3_12 H3_12 0.9500 . ?
C4_12 C5_12 1.379(3) . ?
C4_12 H4_12 0.9500 . ?
C5_12 C6_12 1.393(3) . ?
C5_12 H5_12 0.9500 . ?
C6_12 C8_12 1.507(3) . ?
C7_12 H7A_12 0.9800 . ?
C7_12 H7B_12 0.9800 . ?
C7_12 H7C_12 0.9800 . ?
C8_12 H8A_12 0.9800 . ?
C8_12 H8B_12 0.9800 . ?
C8_12 H8C_12 0.9800 . ?

loop_
_geom_torsion_atom_site_label_1
_geom_torsion_atom_site_label_2
_geom_torsion_atom_site_label_3
_geom_torsion_atom_site_label_4
_geom_torsion
_geom_torsion_site_symmetry_1
_geom_torsion_site_symmetry_2
_geom_torsion_site_symmetry_3
_geom_torsion_site_symmetry_4
_geom_torsion_publ_flag
N1_4 B1_1 N2_1 C3_1 -179.98(18) . . . . ?
N5_1 B1_1 N2_1 C3_1 -0.49(19) . . . . ?
N1_4 B1_1 N2_1 C1_5 -5.0(3) . . . . ?
N5_1 B1_1 N2_1 C1_5 174.52(16) . . . . ?
C1_5 N2_1 C3_1 C4_1 -173.84(16) . . . . ?
B1_1 N2_1 C3_1 C4_1 1.32(19) . . . . ?
C1_5 N2_1 C3_1 B1_3 7.6(3) . . . . ?
B1_1 N2_1 C3_1 B1_3 -177.25(16) . . . . ?
N2_1 C3_1 C4_1 N5_1 -1.59(19) . . . . ?
B1_3 C3_1 C4_1 N5_1 176.91(16) . . . . ?
N2_1 C3_1 C4_1 B1_2 174.85(16) . . . . ?
B1_3 C3_1 C4_1 B1_2 -6.7(3) . . . . ?
N1_4 B1_1 N5_1 C1_6 -11.8(3) . . . . ?
N2_1 B1_1 N5_1 C1_6 168.67(15) . . . . ?
N1_4 B1_1 N5_1 C4_1 179.03(18) . . . . ?
N2_1 B1_1 N5_1 C4_1 -0.46(19) . . . . ?
C3_1 C4_1 N5_1 C1_6 -168.20(15) . . . . ?
B1_2 C4_1 N5_1 C1_6 15.3(3) . . . . ?
C3_1 C4_1 N5_1 B1_1 1.29(19) . . . . ?
B1_2 C4_1 N5_1 B1_1 -175.24(16) . . . . ?
C3_1 C4_1 B1_2 N5_2 -44.4(3) . . . . ?
N5_1 C4_1 B1_2 N5_2 131.46(18) . . . . ?
C3_1 C4_1 B1_2 N2_2 136.13(19) . . . . ?
N5_1 C4_1 B1_2 N2_2 -48.0(3) . . . . ?
N5_2 B1_2 N2_2 C3_2 152.19(17) . . . . ?
C4_1 B1_2 N2_2 C3_2 -28.4(3) . . . . ?
N5_2 B1_2 N2_2 C4_2 -33.9(3) . . . . ?
C4_1 B1_2 N2_2 C4_2 145.57(17) . . . . ?
N2_2 B1_2 N5_2 C6_2 158.84(17) . . . . ?
C4_1 B1_2 N5_2 C6_2 -20.6(3) . . . . ?
N2_2 B1_2 N5_2 C7_2 -29.3(3) . . . . ?
C4_1 B1_2 N5_2 C7_2 151.24(17) . . . . ?
C4_1 C3_1 B1_3 N5_3 -47.3(3) . . . . ?
N2_1 C3_1 B1_3 N5_3 130.97(17) . . . . ?
C4_1 C3_1 B1_3 N2_3 133.34(19) . . . . ?
N2_1 C3_1 B1_3 N2_3 -48.4(2) . . . . ?
N5_3 B1_3 N2_3 C3_3 153.49(16) . . . . ?
C3_1 B1_3 N2_3 C3_3 -27.2(2) . . . . ?
N5_3 B1_3 N2_3 C4_3 -33.5(3) . . . . ?
C3_1 B1_3 N2_3 C4_3 145.79(17) . . . . ?
N2_3 B1_3 N5_3 C6_3 160.06(16) . . . . ?
C3_1 B1_3 N5_3 C6_3 -19.3(2) . . . . ?
N2_3 B1_3 N5_3 C7_3 -26.8(3) . . . . ?
C3_1 B1_3 N5_3 C7_3 153.85(16) . . . . ?
N5_1 B1_1 N1_4 C2_4 150.19(19) . . . . ?
N2_1 B1_1 N1_4 C2_4 -30.4(3) . . . . ?
N5_1 B1_1 N1_4 C3_4 -26.6(3) . . . . ?
N2_1 B1_1 N1_4 C3_4 152.75(19) . . . . ?
C3_1 N2_1 C1_5 C6_5 -67.8(2) . . . . ?
B1_1 N2_1 C1_5 C6_5 117.87(19) . . . . ?
C3_1 N2_1 C1_5 C2_5 114.81(18) . . . . ?
B1_1 N2_1 C1_5 C2_5 -59.5(2) . . . . ?
C6_5 C1_5 C2_5 C3_5 -0.3(2) . . . . ?
N2_1 C1_5 C2_5 C3_5 177.02(15) . . . . ?
C6_5 C1_5 C2_5 C7_5 179.47(16) . . . . ?
N2_1 C1_5 C2_5 C7_5 -3.2(2) . . . . ?
C1_5 C2_5 C3_5 C4_5 1.5(3) . . . . ?
C7_5 C2_5 C3_5 C4_5 -178.24(17) . . . . ?
C2_5 C3_5 C4_5 C5_5 -0.8(3) . . . . ?
C3_5 C4_5 C5_5 C6_5 -1.2(3) . . . . ?
C4_5 C5_5 C6_5 C1_5 2.4(3) . . . . ?
C4_5 C5_5 C6_5 C8_5 -175.85(17) . . . . ?
C2_5 C1_5 C6_5 C5_5 -1.6(2) . . . . ?
N2_1 C1_5 C6_5 C5_5 -178.90(15) . . . . ?
C2_5 C1_5 C6_5 C8_5 176.62(16) . . . . ?
N2_1 C1_5 C6_5 C8_5 -0.6(2) . . . . ?
B1_1 N5_1 C1_6 C2_6 120.80(19) . . . . ?
C4_1 N5_1 C1_6 C2_6 -71.6(2) . . . . ?
B1_1 N5_1 C1_6 C6_6 -57.7(2) . . . . ?
C4_1 N5_1 C1_6 C6_6 109.93(18) . . . . ?
C6_6 C1_6 C2_6 C3_6 -1.7(2) . . . . ?
N5_1 C1_6 C2_6 C3_6 179.84(15) . . . . ?
C6_6 C1_6 C2_6 C7_6 176.38(17) . . . . ?
N5_1 C1_6 C2_6 C7_6 -2.1(2) . . . . ?
C1_6 C2_6 C3_6 C4_6 1.8(3) . . . . ?
C7_6 C2_6 C3_6 C4_6 -176.29(18) . . . . ?
C2_6 C3_6 C4_6 C5_6 -0.8(3) . . . . ?
C3_6 C4_6 C5_6 C6_6 -0.4(3) . . . . ?
C4_6 C5_6 C6_6 C1_6 0.5(3) . . . . ?
C4_6 C5_6 C6_6 C8_6 -178.07(17) . . . . ?
C2_6 C1_6 C6_6 C5_6 0.6(2) . . . . ?
N5_1 C1_6 C6_6 C5_6 179.07(15) . . . . ?
C2_6 C1_6 C6_6 C8_6 179.10(16) . . . . ?
N5_1 C1_6 C6_6 C8_6 -2.4(2) . . . . ?
N1_10 B1_7 N2_7 C1_12 6.8(3) . . . . ?
N5_7 B1_7 N2_7 C1_12 -172.80(15) . . . . ?
N1_10 B1_7 N2_7 C3_7 179.44(17) . . . . ?
N5_7 B1_7 N2_7 C3_7 -0.12(18) . . . . ?
C1_12 N2_7 C3_7 C4_7 172.38(15) . . . . ?
B1_7 N2_7 C3_7 C4_7 -0.57(18) . . . . ?
C1_12 N2_7 C3_7 B1_9 -7.9(2) . . . . ?
B1_7 N2_7 C3_7 B1_9 179.15(15) . . . . ?
N2_7 C3_7 C4_7 N5_7 1.02(17) . . . . ?
B1_9 C3_7 C4_7 N5_7 -178.69(15) . . . . ?
N2_7 C3_7 C4_7 B1_8 -179.69(15) . . . . ?
B1_9 C3_7 C4_7 B1_8 0.6(3) . . . . ?
C3_7 C4_7 N5_7 C1_11 173.80(14) . . . . ?
B1_8 C4_7 N5_7 C1_11 -5.5(2) . . . . ?
C3_7 C4_7 N5_7 B1_7 -1.11(18) . . . . ?
B1_8 C4_7 N5_7 B1_7 179.61(16) . . . . ?
N1_10 B1_7 N5_7 C4_7 -178.83(17) . . . . ?
N2_7 B1_7 N5_7 C4_7 0.73(18) . . . . ?
N1_10 B1_7 N5_7 C1_11 6.5(3) . . . . ?
N2_7 B1_7 N5_7 C1_11 -173.92(14) . . . . ?
C3_7 C4_7 B1_8 N5_8 50.7(2) . . . . ?
N5_7 C4_7 B1_8 N5_8 -130.14(17) . . . . ?
C3_7 C4_7 B1_8 N2_8 -127.50(18) . . . . ?
N5_7 C4_7 B1_8 N2_8 51.7(2) . . . . ?
N5_8 B1_8 N2_8 C3_8 -156.29(16) . . . . ?
C4_7 B1_8 N2_8 C3_8 21.9(2) . . . . ?
N5_8 B1_8 N2_8 C4_8 28.4(3) . . . . ?
C4_7 B1_8 N2_8 C4_8 -153.40(17) . . . . ?
N2_8 B1_8 N5_8 C6_8 -157.17(17) . . . . ?
C4_7 B1_8 N5_8 C6_8 24.6(3) . . . . ?
N2_8 B1_8 N5_8 C7_8 30.2(3) . . . . ?
C4_7 B1_8 N5_8 C7_8 -148.04(17) . . . . ?
C4_7 C3_7 B1_9 N5_9 -127.20(19) . . . . ?
N2_7 C3_7 B1_9 N5_9 53.1(2) . . . . ?
C4_7 C3_7 B1_9 N2_9 53.4(3) . . . . ?
N2_7 C3_7 B1_9 N2_9 -126.23(18) . . . . ?
N5_9 B1_9 N2_9 C4_9 25.3(3) . . . . ?
C3_7 B1_9 N2_9 C4_9 -155.31(17) . . . . ?
N5_9 B1_9 N2_9 C3_9 -160.80(17) . . . . ?
C3_7 B1_9 N2_9 C3_9 18.6(3) . . . . ?
N2_9 B1_9 N5_9 C6_9 -155.88(18) . . . . ?
C3_7 B1_9 N5_9 C6_9 24.8(3) . . . . ?
N2_9 B1_9 N5_9 C7_9 31.6(3) . . . . ?
C3_7 B1_9 N5_9 C7_9 -147.71(18) . . . . ?
N5_7 B1_7 N1_10 C3_10 -151.08(18) . . . . ?
N2_7 B1_7 N1_10 C3_10 29.5(3) . . . . ?
N5_7 B1_7 N1_10 C2_10 30.2(3) . . . . ?
N2_7 B1_7 N1_10 C2_10 -149.26(18) . . . . ?
C4_7 N5_7 C1_11 C2_11 69.4(2) . . . . ?
B1_7 N5_7 C1_11 C2_11 -116.67(19) . . . . ?
C4_7 N5_7 C1_11 C6_11 -112.42(18) . . . . ?
B1_7 N5_7 C1_11 C6_11 61.5(2) . . . . ?
C6_11 C1_11 C2_11 C3_11 3.3(2) . . . . ?
N5_7 C1_11 C2_11 C3_11 -178.50(15) . . . . ?
C6_11 C1_11 C2_11 C7_11 -173.69(16) . . . . ?
N5_7 C1_11 C2_11 C7_11 4.5(2) . . . . ?
C1_11 C2_11 C3_11 C4_11 -1.8(3) . . . . ?
C7_11 C2_11 C3_11 C4_11 175.30(17) . . . . ?
C2_11 C3_11 C4_11 C5_11 -0.8(3) . . . . ?
C3_11 C4_11 C5_11 C6_11 2.0(3) . . . . ?
C4_11 C5_11 C6_11 C1_11 -0.4(3) . . . . ?
C4_11 C5_11 C6_11 C8_11 179.34(17) . . . . ?
C2_11 C1_11 C6_11 C5_11 -2.3(2) . . . . ?
N5_7 C1_11 C6_11 C5_11 179.54(15) . . . . ?
C2_11 C1_11 C6_11 C8_11 177.98(16) . . . . ?
N5_7 C1_11 C6_11 C8_11 -0.2(2) . . . . ?
C3_7 N2_7 C1_12 C2_12 69.9(2) . . . . ?
B1_7 N2_7 C1_12 C2_12 -118.42(19) . . . . ?
C3_7 N2_7 C1_12 C6_12 -113.63(18) . . . . ?
B1_7 N2_7 C1_12 C6_12 58.0(2) . . . . ?
C6_12 C1_12 C2_12 C3_12 1.8(3) . . . . ?
N2_7 C1_12 C2_12 C3_12 178.18(16) . . . . ?
C6_12 C1_12 C2_12 C7_12 -176.74(16) . . . . ?
N2_7 C1_12 C2_12 C7_12 -0.4(3) . . . . ?
C1_12 C2_12 C3_12 C4_12 -2.1(3) . . . . ?
C7_12 C2_12 C3_12 C4_12 176.45(19) . . . . ?
C2_12 C3_12 C4_12 C5_12 0.8(3) . . . . ?
C3_12 C4_12 C5_12 C6_12 0.9(3) . . . . ?
C4_12 C5_12 C6_12 C1_12 -1.2(3) . . . . ?
C4_12 C5_12 C6_12 C8_12 178.62(18) . . . . ?
C2_12 C1_12 C6_12 C5_12 -0.2(3) . . . . ?
N2_7 C1_12 C6_12 C5_12 -176.62(16) . . . . ?
C2_12 C1_12 C6_12 C8_12 179.99(17) . . . . ?
N2_7 C1_12 C6_12 C8_12 3.6(2) . . . . ?
